data_2104287
loop_
_publ_author_name
'Serezhkin, Viktor N.'
'Vologzhanina, Anna V.'
'Serezhkina, Larisa B.'
'Smirnova, Ekaterina S.'
'Grachova, Elena V.'
'Ostrova, Polina V.'
'Antipin, Mikhail Yu.'

_publ_section_title
;
 Crystallochemical formula as a tool for describing metal--ligand
 complexes -- a pyridine-2,6-dicarboxylate example
;
_journal_coeditor_code GP5026
_journal_issue 1
_journal_name_full 'Acta Crystallographica Section B'
_journal_page_first 45
_journal_page_last 53
_journal_paper_doi 10.1107/S0108768108038846
_journal_volume 65
_journal_year 2009
_chemical_formula_moiety 'C21 H25 N3 Na3 Nd O20, 6(H2 O)'
_chemical_formula_sum 'C21 H37 N3 Na3 Nd O26'
_chemical_formula_weight 960.75
_chemical_name_systematic
;
 ?
;
_space_group_IT_number 2
_symmetry_cell_setting triclinic
_symmetry_space_group_name_Hall '-P 1'
_symmetry_space_group_name_H-M 'P -1'
_atom_sites_solution_hydrogens mixed
_atom_sites_solution_primary direct
_atom_sites_solution_secondary difmap
_audit_creation_method SHELXL-97
_cell_angle_alpha 73.7610(10)
_cell_angle_beta 77.5970(9)
_cell_angle_gamma 72.8990(10)
_cell_formula_units_Z 2
_cell_length_a 10.2800(5)
_cell_length_b 10.9960(5)
_cell_length_c 17.1772(8)
_cell_measurement_reflns_used 590
_cell_measurement_temperature 100(2)
_cell_measurement_theta_max 28.39
_cell_measurement_theta_min 3.06
_cell_volume 1763.12(14)
_computing_cell_refinement 'APEX2 (Bruker, 2005)'
_computing_data_collection 'APEX2 (Bruker, 2005)'
_computing_data_reduction 'APEX2 (Bruker, 2005)'
_computing_molecular_graphics 'SHELXTL ver. 5.1 (Sheldrick, 1998)'
_computing_publication_material 'SHELXTL ver. 5.1 (Sheldrick, 1998)'
_computing_structure_refinement 'SHELXTL ver. 5.1 (Sheldrick, 1998)'
_computing_structure_solution 'SHELXTL ver. 5.1 (Sheldrick, 1998)'
_diffrn_ambient_temperature 100(2)
_diffrn_measured_fraction_theta_full 0.994
_diffrn_measured_fraction_theta_max 0.994
_diffrn_measurement_device_type 'Bruker SMART APEX II CCD area detector'
_diffrn_measurement_method 'omega scans'
_diffrn_radiation_monochromator graphite
_diffrn_radiation_source 'fine-focus sealed tube'
_diffrn_radiation_type MoK\a
_diffrn_radiation_wavelength 0.71073
_diffrn_reflns_av_R_equivalents 0.0275
_diffrn_reflns_av_sigmaI/netI 0.0408
_diffrn_reflns_limit_h_max 15
_diffrn_reflns_limit_h_min -15
_diffrn_reflns_limit_k_max 16
_diffrn_reflns_limit_k_min -16
_diffrn_reflns_limit_l_max 25
_diffrn_reflns_limit_l_min -25
_diffrn_reflns_number 27023
_diffrn_reflns_theta_full 32.50
_diffrn_reflns_theta_max 32.50
_diffrn_reflns_theta_min 1.99
_exptl_absorpt_coefficient_mu 1.613
_exptl_absorpt_correction_T_max 0.710
_exptl_absorpt_correction_T_min 0.520
_exptl_absorpt_correction_type multi-scan
_exptl_absorpt_process_details 'APEX2 (Bruker, 2005)'
_exptl_crystal_colour pink
_exptl_crystal_density_diffrn 1.810
_exptl_crystal_density_method 'not measured'
_exptl_crystal_description prism
_exptl_crystal_F_000 970
_exptl_crystal_size_max 0.41
_exptl_crystal_size_mid 0.35
_exptl_crystal_size_min 0.21
_refine_diff_density_max 1.522
_refine_diff_density_min -1.125
_refine_ls_extinction_method none
_refine_ls_goodness_of_fit_ref 1.006
_refine_ls_hydrogen_treatment constr
_refine_ls_matrix_type full
_refine_ls_number_parameters 490
_refine_ls_number_reflns 12686
_refine_ls_number_restraints 0
_refine_ls_restrained_S_all 1.006
_refine_ls_R_factor_all 0.0318
_refine_ls_R_factor_gt 0.0280
_refine_ls_shift/su_max 0.004
_refine_ls_shift/su_mean 0.000
_refine_ls_structure_factor_coef Fsqd
_refine_ls_weighting_details 'calc w=1/[\s^2^(Fo^2^)+(0.0300P)^2^+1.2000P] where P=(Fo^2^+2Fc^2^)/3'
_refine_ls_weighting_scheme calc
_refine_ls_wR_factor_gt 0.0656
_refine_ls_wR_factor_ref 0.0678
_reflns_number_gt 11641
_reflns_number_total 12686
_reflns_threshold_expression I>2\s(I)
_cod_data_source_file gp5026.cif
_cod_data_source_block I
_cod_depositor_comments
;
The following automatic conversions were performed:
'_symmetry_cell_setting' value 'Triclinic' changed to 'triclinic'
according to '/home/saulius/struct/CIF-dictionaries/cif_core.dic'
dictionary named 'cif_core.dic' version 2.4.1 from 2010-06-29.

Automatic conversion script
Id: cif_fix_enum 1527 2010-12-29 10:47:43Z saulius 

The following automatic conversions were performed:

'_symmetry_cell_setting' value 'Triclinic' changed to 'triclinic'
according to /home/saulius/struct/CIF-dictionaries/cif_core.dic
dictionary named 'cif_core.dic' version 2.4.1 from 2010-06-29.

Automatic conversion script
Id: cif_fix_values 1715 2011-07-08 13:25:40Z adriana 
;
_cod_database_code 2104287
_cod_database_fobs_code 2104287

loop_
_symmetry_equiv_pos_as_xyz
'x, y, z'
'-x, -y, -z'

loop_
_atom_site_type_symbol
_atom_site_label
_atom_site_fract_x
_atom_site_fract_y
_atom_site_fract_z
_atom_site_U_iso_or_equiv
_atom_site_adp_type
_atom_site_calc_flag
_atom_site_refinement_flags
_atom_site_occupancy
_atom_site_disorder_assembly
_atom_site_disorder_group
Nd Nd1 0.986316(9) -0.251904(8) 0.750864(5) 0.00635(3) Uani d . 1 . .
Na Na1 1.0000 -0.5000 0.5000 0.0139(2) Uani d S 1 . .
Na Na2 1.0000 0.0000 1.0000 0.01192(19) Uani d S 1 . .
Na Na3 0.99946(7) -0.25290(7) 0.24582(4) 0.01178(14) Uani d . 1 . .
Na Na4 1.35733(8) -0.29955(8) 0.25909(5) 0.01540(15) Uani d . 1 . .
O O1 0.97079(13) -0.28801(13) 0.61849(8) 0.0111(2) Uani d . 1 . .
O O2 1.06148(15) -0.29523(14) 0.48886(8) 0.0152(3) Uani d . 1 . .
O O3 1.10447(13) -0.09532(13) 0.76969(8) 0.0108(2) Uani d . 1 . .
O O4 1.19557(13) 0.07781(13) 0.72036(8) 0.0122(2) Uani d . 1 . .
O O5 1.20747(13) -0.41795(13) 0.71629(8) 0.0117(2) Uani d . 1 . .
O O6 1.39331(13) -0.57975(13) 0.75088(9) 0.0133(2) Uani d . 1 . .
O O7 0.89337(13) -0.21338(13) 0.88815(8) 0.0120(2) Uani d . 1 . .
O O8 0.93475(14) -0.19439(13) 1.00615(8) 0.0132(2) Uani d . 1 . .
O O9 0.92447(13) -0.46282(12) 0.78708(8) 0.0113(2) Uani d . 1 . .
O O10 0.78714(14) -0.58720(13) 0.78570(9) 0.0144(3) Uani d . 1 . .
O O11 0.81765(13) -0.03443(12) 0.72676(8) 0.0110(2) Uani d . 1 . .
O O12 0.60270(14) 0.09197(13) 0.74415(9) 0.0142(3) Uani d . 1 . .
N N1 1.10905(15) -0.12309(14) 0.62160(9) 0.0095(3) Uani d . 1 . .
N N2 1.13421(15) -0.38076(14) 0.86572(9) 0.0090(3) Uani d . 1 . .
N N3 0.73015(15) -0.24708(14) 0.76092(9) 0.0087(3) Uani d . 1 . .
C C1 1.11988(18) -0.15112(17) 0.54891(11) 0.0104(3) Uani d . 1 . .
C C2 1.1968(2) -0.09343(19) 0.47907(12) 0.0150(3) Uani d . 1 . .
H H2A 1.2061 -0.1170 0.4286 0.018 Uiso calc R 1 . .
C C3 1.2598(2) -0.0009(2) 0.48408(12) 0.0185(4) Uani d . 1 . .
H H3A 1.3117 0.0407 0.4368 0.022 Uiso calc R 1 . .
C C4 1.2463(2) 0.03034(19) 0.55884(12) 0.0151(3) Uani d . 1 . .
H H4A 1.2872 0.0945 0.5636 0.018 Uiso calc R 1 . .
C C5 1.17129(18) -0.03479(17) 0.62652(11) 0.0098(3) Uani d . 1 . .
C C6 1.04562(18) -0.25230(17) 0.55066(11) 0.0101(3) Uani d . 1 . .
C C7 1.15647(17) -0.01351(17) 0.71145(11) 0.0094(3) Uani d . 1 . .
C C8 1.25120(18) -0.47189(17) 0.85290(11) 0.0104(3) Uani d . 1 . .
C C9 1.33332(19) -0.53836(19) 0.91389(12) 0.0158(4) Uani d . 1 . .
H H9A 1.4137 -0.6051 0.9042 0.019 Uiso calc R 1 . .
C C10 1.2955(2) -0.5052(2) 0.98920(13) 0.0202(4) Uani d . 1 . .
H H10A 1.3504 -0.5482 1.0317 0.024 Uiso calc R 1 . .
C C11 1.1762(2) -0.4081(2) 1.00189(12) 0.0161(4) Uani d . 1 . .
H H11A 1.1496 -0.3823 1.0525 0.019 Uiso calc R 1 . .
C C12 1.09698(18) -0.34982(17) 0.93880(11) 0.0107(3) Uani d . 1 . .
C C13 1.28828(17) -0.49384(17) 0.76695(11) 0.0105(3) Uani d . 1 . .
C C14 0.96482(18) -0.24491(17) 0.94619(11) 0.0107(3) Uani d . 1 . .
C C15 0.69355(17) -0.35801(17) 0.76969(11) 0.0102(3) Uani d . 1 . .
C C16 0.56032(19) -0.35959(19) 0.76719(13) 0.0166(4) Uani d . 1 . .
H H16A 0.5375 -0.4395 0.7726 0.020 Uiso calc R 1 . .
C C17 0.4608(2) -0.2416(2) 0.75659(15) 0.0217(4) Uani d . 1 . .
H H17A 0.3685 -0.2397 0.7546 0.026 Uiso calc R 1 . .
C C18 0.49769(19) -0.12603(19) 0.74889(13) 0.0155(4) Uani d . 1 . .
H H18A 0.4313 -0.0442 0.7423 0.019 Uiso calc R 1 . .
C C19 0.63410(17) -0.13392(17) 0.75113(11) 0.0097(3) Uani d . 1 . .
C C20 0.80911(18) -0.48062(17) 0.78177(11) 0.0100(3) Uani d . 1 . .
C C21 0.68618(18) -0.01425(17) 0.74032(11) 0.0097(3) Uani d . 1 . .
O O1W 1.21398(15) -0.60777(15) 0.43061(10) 0.0207(3) Uani d . 1 . .
H H1 1.2796 -0.6664 0.4519 0.031 Uiso d R 1 . .
H H2 1.1684 -0.6459 0.4136 0.031 Uiso d R 1 . .
O O2W 0.93110(15) -0.41916(14) 0.36602(9) 0.0159(3) Uani d . 1 . .
H H3 0.8457 -0.3843 0.3652 0.024 Uiso d R 1 . .
H H4 0.9498 -0.4898 0.3502 0.024 Uiso d R 1 . .
O O3W 0.55580(17) 0.76378(17) 1.50385(11) 0.0268(3) Uani d . 1 . .
H H5 0.5824 0.7508 1.4558 0.040 Uiso d R 1 . .
H H6 0.4897 0.7278 1.5251 0.040 Uiso d R 1 . .
O O4W 0.45042(16) 0.75362(15) 0.96746(10) 0.0222(3) Uani d . 1 . .
H H7 0.5051 0.8026 0.9579 0.033 Uiso d R 1 . .
H H8 0.3764 0.8005 0.9494 0.033 Uiso d R 1 . .
O O5W 1.36664(15) -0.42031(14) 0.39947(9) 0.0195(3) Uani d . 1 . .
H H9 1.3148 -0.4705 0.4044 0.029 Uiso d R 1 . .
H H10 1.4472 -0.4684 0.4049 0.029 Uiso d R 1 . .
O O6W 0.66353(16) 0.71944(15) 1.34876(10) 0.0221(3) Uani d . 1 . .
H H11 0.6350 0.6872 1.3180 0.033 Uiso d R 1 . .
H H12 0.6831 0.7900 1.3198 0.033 Uiso d R 1 . .
O O7W 1.37034(14) 0.08384(15) 1.04819(9) 0.0189(3) Uani d . 1 . .
H H13 1.3711 0.0891 0.9978 0.028 Uiso d R 1 . .
H H14 1.2894 0.1208 1.0672 0.028 Uiso d R 1 . .
O O8W 1.35859(14) -0.18746(15) 0.11845(9) 0.0185(3) Uani d . 1 . .
H H15 1.3823 -0.2131 0.0740 0.028 Uiso d R 1 . .
H H16 1.3743 -0.1125 0.1086 0.028 Uiso d R 1 . .
O O9W 1.63840(15) -0.11773(15) 1.12833(9) 0.0188(3) Uani d . 1 . .
H H17 1.5663 -0.1075 1.1634 0.028 Uiso d R 1 . .
H H18 1.6934 -0.1891 1.1480 0.028 Uiso d R 1 . .
O O10W 0.78960(14) 0.07252(14) 1.09068(8) 0.0146(3) Uani d . 1 . .
H H19 0.7468 0.0125 1.1059 0.022 Uiso d R 1 . .
H H20 0.8151 0.0791 1.1329 0.022 Uiso d R 1 . .
O O11W 0.62116(15) 0.40505(15) 1.43528(9) 0.0203(3) Uani d . 1 . .
H H21 0.6845 0.4086 1.3944 0.031 Uiso d R 1 . .
H H22 0.6518 0.4126 1.4754 0.031 Uiso d R 1 . .
O O12W 1.12672(14) -0.20465(13) 0.32024(8) 0.0125(2) Uani d . 1 . .
H H23 1.1123 -0.2283 0.3722 0.019 Uiso d R 1 . .
H H24 1.1413 -0.1289 0.3080 0.019 Uiso d R 1 . .
O O13W 1.07838(14) -0.09137(13) 0.13189(8) 0.0138(2) Uani d . 1 . .
H H25 1.1656 -0.1175 0.1257 0.021 Uiso d R 1 . .
H H26 1.0563 -0.0251 0.1526 0.021 Uiso d R 1 . .
O O14W 0.87930(13) -0.31110(13) 0.16624(8) 0.0129(2) Uani d . 1 . .
H H27 0.9050 -0.2788 0.1162 0.019 Uiso d R 1 . .
H H28 0.9326 -0.3867 0.1792 0.019 Uiso d R 1 . .

loop_
_atom_site_aniso_label
_atom_site_aniso_U_11
_atom_site_aniso_U_22
_atom_site_aniso_U_33
_atom_site_aniso_U_12
_atom_site_aniso_U_13
_atom_site_aniso_U_23
Nd1 0.00662(4) 0.00594(4) 0.00644(4) -0.00133(3) -0.00090(3) -0.00164(3)
Na1 0.0168(5) 0.0135(5) 0.0125(5) -0.0059(4) -0.0016(4) -0.0030(4)
Na2 0.0139(5) 0.0119(5) 0.0101(5) -0.0026(4) -0.0023(4) -0.0031(4)
Na3 0.0121(3) 0.0117(3) 0.0129(4) -0.0029(3) -0.0031(3) -0.0041(3)
Na4 0.0156(4) 0.0127(4) 0.0167(4) -0.0029(3) -0.0018(3) -0.0027(3)
O1 0.0131(6) 0.0131(6) 0.0085(6) -0.0060(5) -0.0007(4) -0.0028(5)
O2 0.0219(7) 0.0175(7) 0.0096(6) -0.0105(5) 0.0009(5) -0.0049(5)
O3 0.0135(6) 0.0104(6) 0.0090(6) -0.0044(5) -0.0017(4) -0.0018(5)
O4 0.0123(6) 0.0103(6) 0.0161(6) -0.0032(5) -0.0028(5) -0.0051(5)
O5 0.0107(6) 0.0129(6) 0.0097(6) -0.0005(5) -0.0014(4) -0.0022(5)
O6 0.0097(6) 0.0120(6) 0.0176(7) -0.0003(5) -0.0014(5) -0.0055(5)
O7 0.0110(6) 0.0142(6) 0.0091(6) -0.0003(5) -0.0016(4) -0.0032(5)
O8 0.0175(6) 0.0120(6) 0.0098(6) -0.0018(5) -0.0018(5) -0.0041(5)
O9 0.0096(5) 0.0082(6) 0.0147(6) -0.0019(4) -0.0020(4) -0.0009(5)
O10 0.0132(6) 0.0081(6) 0.0223(7) -0.0038(5) -0.0002(5) -0.0045(5)
O11 0.0096(5) 0.0085(6) 0.0142(6) -0.0023(4) -0.0016(4) -0.0016(5)
O12 0.0118(6) 0.0085(6) 0.0207(7) -0.0010(5) -0.0006(5) -0.0037(5)
N1 0.0105(6) 0.0079(6) 0.0102(7) -0.0022(5) -0.0023(5) -0.0018(5)
N2 0.0082(6) 0.0087(6) 0.0097(6) -0.0017(5) -0.0011(5) -0.0023(5)
N3 0.0094(6) 0.0074(6) 0.0087(6) -0.0014(5) -0.0012(5) -0.0018(5)
C1 0.0116(7) 0.0095(7) 0.0110(8) -0.0034(6) -0.0020(6) -0.0026(6)
C2 0.0207(9) 0.0173(9) 0.0097(8) -0.0103(7) -0.0006(6) -0.0025(7)
C3 0.0249(10) 0.0220(10) 0.0117(8) -0.0148(8) 0.0020(7) -0.0028(7)
C4 0.0204(9) 0.0146(8) 0.0124(8) -0.0105(7) -0.0003(7) -0.0015(7)
C5 0.0120(7) 0.0077(7) 0.0095(7) -0.0028(6) -0.0020(6) -0.0012(6)
C6 0.0122(7) 0.0084(7) 0.0100(7) -0.0019(6) -0.0029(6) -0.0021(6)
C7 0.0072(7) 0.0094(7) 0.0121(8) -0.0007(6) -0.0026(6) -0.0037(6)
C8 0.0102(7) 0.0084(7) 0.0115(8) -0.0014(6) -0.0017(6) -0.0015(6)
C9 0.0130(8) 0.0154(9) 0.0150(9) 0.0022(7) -0.0035(6) -0.0022(7)
C10 0.0186(9) 0.0230(10) 0.0140(9) 0.0056(8) -0.0078(7) -0.0037(8)
C11 0.0165(8) 0.0189(9) 0.0108(8) 0.0024(7) -0.0049(6) -0.0049(7)
C12 0.0112(7) 0.0100(7) 0.0107(8) -0.0013(6) -0.0022(6) -0.0030(6)
C13 0.0087(7) 0.0095(7) 0.0143(8) -0.0035(6) 0.0002(6) -0.0046(6)
C14 0.0125(7) 0.0083(7) 0.0098(7) -0.0019(6) -0.0004(6) -0.0010(6)
C15 0.0093(7) 0.0084(7) 0.0122(8) -0.0015(6) 0.0002(6) -0.0033(6)
C16 0.0111(8) 0.0108(8) 0.0295(11) -0.0037(6) -0.0031(7) -0.0059(7)
C17 0.0110(8) 0.0136(9) 0.0418(13) -0.0021(7) -0.0068(8) -0.0071(9)
C18 0.0093(7) 0.0106(8) 0.0270(10) -0.0013(6) -0.0038(7) -0.0052(7)
C19 0.0088(7) 0.0085(7) 0.0121(8) -0.0024(6) -0.0010(6) -0.0029(6)
C20 0.0108(7) 0.0085(7) 0.0094(7) -0.0014(6) 0.0006(6) -0.0029(6)
C21 0.0119(7) 0.0083(7) 0.0086(7) -0.0025(6) -0.0019(6) -0.0014(6)
O1W 0.0184(7) 0.0215(7) 0.0247(8) -0.0066(6) -0.0025(6) -0.0082(6)
O2W 0.0199(7) 0.0124(6) 0.0152(7) -0.0023(5) -0.0023(5) -0.0046(5)
O3W 0.0246(8) 0.0287(9) 0.0275(9) -0.0100(7) -0.0033(6) -0.0038(7)
O4W 0.0187(7) 0.0209(8) 0.0249(8) -0.0010(6) -0.0082(6) -0.0022(6)
O5W 0.0142(6) 0.0165(7) 0.0232(8) -0.0019(5) -0.0029(5) 0.0006(6)
O6W 0.0230(7) 0.0200(7) 0.0246(8) -0.0073(6) -0.0062(6) -0.0032(6)
O7W 0.0123(6) 0.0212(7) 0.0191(7) 0.0010(5) -0.0011(5) -0.0048(6)
O8W 0.0166(6) 0.0198(7) 0.0208(7) -0.0057(6) -0.0027(5) -0.0062(6)
O9W 0.0131(6) 0.0193(7) 0.0220(7) -0.0023(5) -0.0003(5) -0.0052(6)
O10W 0.0134(6) 0.0171(7) 0.0129(6) -0.0033(5) -0.0030(5) -0.0025(5)
O11W 0.0170(7) 0.0252(8) 0.0155(7) -0.0038(6) -0.0020(5) -0.0013(6)
O12W 0.0182(6) 0.0114(6) 0.0095(6) -0.0067(5) -0.0022(5) -0.0016(5)
O13W 0.0135(6) 0.0128(6) 0.0134(6) -0.0002(5) -0.0026(5) -0.0031(5)
O14W 0.0133(6) 0.0117(6) 0.0122(6) -0.0016(5) -0.0026(5) -0.0016(5)

loop_
_atom_type_symbol
_atom_type_description
_atom_type_scat_dispersion_real
_atom_type_scat_dispersion_imag
_atom_type_scat_source
C C 0.0033 0.0016 'International Tables Vol C Tables 4.2.6.8 and 6.1.1.4'
H H 0.0000 0.0000 'International Tables Vol C Tables 4.2.6.8 and 6.1.1.4'
N N 0.0061 0.0033 'International Tables Vol C Tables 4.2.6.8 and 6.1.1.4'
O O 0.0106 0.0060 'International Tables Vol C Tables 4.2.6.8 and 6.1.1.4'
Nd Nd -0.1943 3.0179 'International Tables Vol C Tables 4.2.6.8 and 6.1.1.4'
Na Na 0.0362 0.0249 'International Tables Vol C Tables 4.2.6.8 and 6.1.1.4'

loop_
_geom_angle_atom_site_label_1
_geom_angle_atom_site_label_2
_geom_angle_atom_site_label_3
_geom_angle_site_symmetry_1
_geom_angle_site_symmetry_3
_geom_angle
_geom_angle_publ_flag
O7 Nd1 O1 . . 154.28(4) ?
O7 Nd1 O9 . . 92.29(4) ?
O1 Nd1 O9 . . 75.80(4) ?
O7 Nd1 O11 . . 75.39(4) ?
O1 Nd1 O11 . . 92.38(4) ?
O9 Nd1 O11 . . 124.29(4) ?
O7 Nd1 O3 . . 73.69(4) ?
O1 Nd1 O3 . . 125.48(4) ?
O9 Nd1 O3 . . 153.43(4) ?
O11 Nd1 O3 . . 74.73(4) ?
O7 Nd1 O5 . . 124.82(4) ?
O1 Nd1 O5 . . 74.49(4) ?
O9 Nd1 O5 . . 74.56(4) ?
O11 Nd1 O5 . . 154.30(4) ?
O3 Nd1 O5 . . 94.73(4) ?
O7 Nd1 N1 . . 133.21(5) ?
O1 Nd1 N1 . . 62.96(4) ?
O9 Nd1 N1 . . 134.46(5) ?
O11 Nd1 N1 . . 77.85(4) ?
O3 Nd1 N1 . . 62.55(4) ?
O5 Nd1 N1 . . 76.50(4) ?
O7 Nd1 N2 . . 63.22(4) ?
O1 Nd1 N2 . . 133.90(4) ?
O9 Nd1 N2 . . 79.28(4) ?
O11 Nd1 N2 . . 133.57(4) ?
O3 Nd1 N2 . . 74.27(4) ?
O5 Nd1 N2 . . 61.71(4) ?
N1 Nd1 N2 . . 115.79(5) ?
O7 Nd1 N3 . . 78.27(4) ?
O1 Nd1 N3 . . 76.01(4) ?
O9 Nd1 N3 . . 62.24(4) ?
O11 Nd1 N3 . . 62.06(4) ?
O3 Nd1 N3 . . 133.03(4) ?
O5 Nd1 N3 . . 132.24(4) ?
N1 Nd1 N3 . . 120.42(5) ?
N2 Nd1 N3 . . 123.78(5) ?
O2W Na1 O2W . 2_746 180.0 ?
O2W Na1 O1W . 2_746 95.09(5) ?
O2W Na1 O1W 2_746 2_746 84.91(5) ?
O2W Na1 O1W . . 84.91(5) ?
O2W Na1 O1W 2_746 . 95.09(5) ?
O1W Na1 O1W 2_746 . 180.00(7) ?
O2W Na1 O2 . . 90.87(5) ?
O2W Na1 O2 2_746 . 89.13(5) ?
O1W Na1 O2 2_746 . 82.69(5) ?
O1W Na1 O2 . . 97.31(5) ?
O2W Na1 O2 . 2_746 89.13(5) ?
O2W Na1 O2 2_746 2_746 90.87(5) ?
O1W Na1 O2 2_746 2_746 97.31(5) ?
O1W Na1 O2 . 2_746 82.69(5) ?
O2 Na1 O2 . 2_746 180.00(6) ?
O2W Na1 H2 . . 74.9 ?
O2W Na1 H2 2_746 . 105.1 ?
O1W Na1 H2 2_746 . 160.3 ?
O1W Na1 H2 . . 19.7 ?
O2 Na1 H2 . . 113.8 ?
O2 Na1 H2 2_746 . 66.2 ?
O8 Na2 O8 2_757 . 180.0000(10) ?
O8 Na2 O13W 2_757 2_756 91.52(5) ?
O8 Na2 O13W . 2_756 88.48(5) ?
O8 Na2 O13W 2_757 1_556 88.48(5) ?
O8 Na2 O13W . 1_556 91.52(5) ?
O13W Na2 O13W 2_756 1_556 180.00(3) ?
O8 Na2 O10W 2_757 2_757 90.66(5) ?
O8 Na2 O10W . 2_757 89.34(5) ?
O13W Na2 O10W 2_756 2_757 79.28(5) ?
O13W Na2 O10W 1_556 2_757 100.72(5) ?
O8 Na2 O10W 2_757 . 89.34(5) ?
O8 Na2 O10W . . 90.66(5) ?
O13W Na2 O10W 2_756 . 100.72(5) ?
O13W Na2 O10W 1_556 . 79.28(5) ?
O10W Na2 O10W 2_757 . 180.0 ?
O12W Na3 O14W . . 176.73(6) ?
O12W Na3 O13W . . 86.56(5) ?
O14W Na3 O13W . . 93.12(5) ?
O12W Na3 O4 . 2_756 90.46(5) ?
O14W Na3 O4 . 2_756 92.79(5) ?
O13W Na3 O4 . 2_756 87.59(5) ?
O12W Na3 O10 . 2_746 83.22(5) ?
O14W Na3 O10 . 2_746 93.51(5) ?
O13W Na3 O10 . 2_746 88.84(5) ?
O4 Na3 O10 2_756 2_746 172.92(5) ?
O12W Na3 O2W . . 90.23(5) ?
O14W Na3 O2W . . 90.00(5) ?
O13W Na3 O2W . . 176.53(5) ?
O4 Na3 O2W 2_756 . 93.75(5) ?
O10 Na3 O2W 2_746 . 89.48(5) ?
O12W Na3 C7 . 2_756 71.81(5) ?
O14W Na3 C7 . 2_756 111.27(5) ?
O13W Na3 C7 . 2_756 75.42(5) ?
O4 Na3 C7 2_756 2_756 21.95(4) ?
O10 Na3 C7 2_746 2_756 150.98(5) ?
O2W Na3 C7 . 2_756 104.82(5) ?
O12W Na3 C20 . 2_746 99.12(5) ?
O14W Na3 C20 . 2_746 77.79(5) ?
O13W Na3 C20 . 2_746 104.56(5) ?
O4 Na3 C20 2_756 2_746 164.86(5) ?
O10 Na3 C20 2_746 2_746 21.80(4) ?
O2W Na3 C20 . 2_746 74.64(5) ?
C7 Na3 C20 2_756 2_746 170.93(5) ?
O12W Na3 Na4 . . 41.43(4) ?
O14W Na3 Na4 . . 135.39(4) ?
O13W Na3 Na4 . . 74.65(4) ?
O4 Na3 Na4 2_756 . 128.31(4) ?
O10 Na3 Na4 2_746 . 44.69(4) ?
O2W Na3 Na4 . . 102.05(4) ?
C7 Na3 Na4 2_756 . 106.81(4) ?
C20 Na3 Na4 2_746 . 64.85(4) ?
O12W Na3 H3 . . 100.4 ?
O14W Na3 H3 . . 80.7 ?
O13W Na3 H3 . . 164.2 ?
O4 Na3 H3 2_756 . 78.2 ?
O10 Na3 H3 2_746 . 106.0 ?
O2W Na3 H3 . . 18.6 ?
C7 Na3 H3 2_756 . 93.1 ?
C20 Na3 H3 2_746 . 88.5 ?
Na4 Na3 H3 . . 119.8 ?
O12W Na3 H28 . . 156.7 ?
O14W Na3 H28 . . 20.5 ?
O13W Na3 H28 . . 103.0 ?
O4 Na3 H28 2_756 . 110.9 ?
O10 Na3 H28 2_746 . 75.9 ?
O2W Na3 H28 . . 79.5 ?
C7 Na3 H28 2_756 . 130.9 ?
C20 Na3 H28 2_746 . 58.1 ?
Na4 Na3 H28 . . 120.3 ?
H3 Na3 H28 . . 76.1 ?
O8W Na4 O5W . . 177.17(6) ?
O8W Na4 O12 . 2_756 76.61(6) ?
O5W Na4 O12 . 2_756 104.39(6) ?
O8W Na4 O12W . . 102.43(6) ?
O5W Na4 O12W . . 80.34(5) ?
O12 Na4 O12W 2_756 . 83.56(5) ?
O8W Na4 O6 . 2_846 97.28(5) ?
O5W Na4 O6 . 2_846 80.02(5) ?
O12 Na4 O6 2_756 2_846 95.11(5) ?
O12W Na4 O6 . 2_846 159.32(6) ?
O8W Na4 O10 . 2_746 79.49(5) ?
O5W Na4 O10 . 2_746 100.69(6) ?
O12 Na4 O10 2_756 2_746 145.67(6) ?
O12W Na4 O10 . 2_746 77.92(5) ?
O6 Na4 O10 2_846 2_746 112.15(5) ?
O8W Na4 Na3 . . 81.40(4) ?
O5W Na4 Na3 . . 100.66(4) ?
O12 Na4 Na3 2_756 . 109.15(4) ?
O12W Na4 Na3 . . 38.10(3) ?
O6 Na4 Na3 2_846 . 154.52(4) ?
O10 Na4 Na3 2_746 . 42.44(3) ?
O8W Na4 H24 . . 93.4 ?
O5W Na4 H24 . . 89.4 ?
O12 Na4 H24 2_756 . 65.0 ?
O12W Na4 H24 . . 19.0 ?
O6 Na4 H24 2_846 . 154.5 ?
O10 Na4 H24 2_746 . 92.5 ?
Na3 Na4 H24 . . 50.2 ?
C6 O1 Nd1 . . 124.98(11) ?
C6 O2 Na1 . . 120.13(12) ?
C7 O3 Nd1 . . 125.05(11) ?
C7 O4 Na3 . 2_756 110.97(11) ?
C13 O5 Nd1 . . 125.87(11) ?
C13 O6 Na4 . 2_846 157.60(12) ?
C14 O7 Nd1 . . 124.02(11) ?
C14 O8 Na2 . . 121.21(12) ?
C20 O9 Nd1 . . 126.43(11) ?
C20 O10 Na3 . 2_746 111.18(11) ?
C20 O10 Na4 . 2_746 145.09(13) ?
Na3 O10 Na4 2_746 2_746 92.87(5) ?
C21 O11 Nd1 . . 125.94(11) ?
C21 O12 Na4 . 2_756 129.72(12) ?
C5 N1 C1 . . 119.14(15) ?
C5 N1 Nd1 . . 120.92(11) ?
C1 N1 Nd1 . . 119.76(11) ?
C12 N2 C8 . . 119.13(15) ?
C12 N2 Nd1 . . 118.72(11) ?
C8 N2 Nd1 . . 122.02(11) ?
C19 N3 C15 . . 118.86(15) ?
C19 N3 Nd1 . . 120.90(11) ?
C15 N3 Nd1 . . 120.03(11) ?
N1 C1 C2 . . 121.75(16) ?
N1 C1 C6 . . 114.55(15) ?
C2 C1 C6 . . 123.68(16) ?
C3 C2 C1 . . 118.99(17) ?
C3 C2 H2A . . 120.5 ?
C1 C2 H2A . . 120.5 ?
C2 C3 C4 . . 119.34(18) ?
C2 C3 H3A . . 120.3 ?
C4 C3 H3A . . 120.3 ?
C3 C4 C5 . . 118.21(17) ?
C3 C4 H4A . . 120.9 ?
C5 C4 H4A . . 120.9 ?
N1 C5 C4 . . 122.51(17) ?
N1 C5 C7 . . 114.93(15) ?
C4 C5 C7 . . 122.54(16) ?
O2 C6 O1 . . 124.97(17) ?
O2 C6 C1 . . 119.45(16) ?
O1 C6 C1 . . 115.58(15) ?
O4 C7 O3 . . 125.17(17) ?
O4 C7 C5 . . 119.38(16) ?
O3 C7 C5 . . 115.44(15) ?
O4 C7 Na3 . 2_756 47.07(9) ?
O3 C7 Na3 . 2_756 102.69(11) ?
C5 C7 Na3 . 2_756 121.90(11) ?
N2 C8 C9 . . 122.12(17) ?
N2 C8 C13 . . 114.99(15) ?
C9 C8 C13 . . 122.87(16) ?
C10 C9 C8 . . 118.63(17) ?
C10 C9 H9A . . 120.7 ?
C8 C9 H9A . . 120.7 ?
C9 C10 C11 . . 119.31(18) ?
C9 C10 H10A . . 120.3 ?
C11 C10 H10A . . 120.3 ?
C12 C11 C10 . . 118.50(18) ?
C12 C11 H11A . . 120.7 ?
C10 C11 H11A . . 120.7 ?
N2 C12 C11 . . 122.22(16) ?
N2 C12 C14 . . 114.74(15) ?
C11 C12 C14 . . 123.02(16) ?
O6 C13 O5 . . 125.93(17) ?
O6 C13 C8 . . 118.82(16) ?
O5 C13 C8 . . 115.23(15) ?
O8 C14 O7 . . 125.02(17) ?
O8 C14 C12 . . 118.91(16) ?
O7 C14 C12 . . 116.06(15) ?
N3 C15 C16 . . 122.48(16) ?
N3 C15 C20 . . 114.72(15) ?
C16 C15 C20 . . 122.80(16) ?
C15 C16 C17 . . 118.49(17) ?
C15 C16 H16A . . 120.8 ?
C17 C16 H16A . . 120.8 ?
C16 C17 C18 . . 119.31(18) ?
C16 C17 H17A . . 120.3 ?
C18 C17 H17A . . 120.3 ?
C19 C18 C17 . . 118.10(17) ?
C19 C18 H18A . . 120.9 ?
C17 C18 H18A . . 120.9 ?
N3 C19 C18 . . 122.75(16) ?
N3 C19 C21 . . 114.80(15) ?
C18 C19 C21 . . 122.43(16) ?
O10 C20 O9 . . 125.66(16) ?
O10 C20 C15 . . 119.46(16) ?
O9 C20 C15 . . 114.89(15) ?
O10 C20 Na3 . 2_746 47.02(9) ?
O9 C20 Na3 . 2_746 80.98(10) ?
C15 C20 Na3 . 2_746 158.29(12) ?
O12 C21 O11 . . 125.91(16) ?
O12 C21 C19 . . 119.50(15) ?
O11 C21 C19 . . 114.59(15) ?
Na1 O1W H1 . . 127.8 ?
Na1 O1W H2 . . 87.9 ?
H1 O1W H2 . . 107.4 ?
Na1 O2W Na3 . . 131.76(6) ?
Na1 O2W H3 . . 115.3 ?
Na3 O2W H3 . . 93.3 ?
Na1 O2W H4 . . 101.0 ?
Na3 O2W H4 . . 106.5 ?
H3 O2W H4 . . 107.4 ?
H5 O3W H6 . . 107.3 ?
H7 O4W H8 . . 107.4 ?
Na4 O5W H9 . . 101.3 ?
Na4 O5W H10 . . 110.2 ?
H9 O5W H10 . . 107.4 ?
H11 O6W H12 . . 107.4 ?
H13 O7W H14 . . 107.4 ?
Na4 O8W H15 . . 133.2 ?
Na4 O8W H16 . . 113.0 ?
H15 O8W H16 . . 107.4 ?
H17 O9W H18 . . 107.4 ?
Na2 O10W H19 . . 108.2 ?
Na2 O10W H20 . . 106.2 ?
H19 O10W H20 . . 107.4 ?
H21 O11W H22 . . 107.4 ?
Na3 O12W Na4 . . 100.47(6) ?
Na3 O12W H23 . . 119.1 ?
Na4 O12W H23 . . 114.3 ?
Na3 O12W H24 . . 119.9 ?
Na4 O12W H24 . . 92.3 ?
H23 O12W H24 . . 107.4 ?
Na2 O13W Na3 1_554 . 128.67(6) ?
Na2 O13W H25 1_554 . 110.0 ?
Na3 O13W H25 . . 105.0 ?
Na2 O13W H26 1_554 . 102.5 ?
Na3 O13W H26 . . 101.3 ?
H25 O13W H26 . . 107.4 ?
Na3 O14W H27 . . 107.9 ?
Na3 O14W H28 . . 84.5 ?
H27 O14W H28 . . 107.4 ?

loop_
_geom_bond_atom_site_label_1
_geom_bond_atom_site_label_2
_geom_bond_site_symmetry_2
_geom_bond_distance
_geom_bond_publ_flag
Nd1 O7 . 2.4508(13) ?
Nd1 O1 . 2.4600(13) ?
Nd1 O9 . 2.4617(13) ?
Nd1 O11 . 2.4925(13) ?
Nd1 O3 . 2.5009(13) ?
Nd1 O5 . 2.5377(13) ?
Nd1 N1 . 2.5723(15) ?
Nd1 N2 . 2.5825(15) ?
Nd1 N3 . 2.5874(15) ?
Na1 O2W . 2.4029(14) ?
Na1 O2W 2_746 2.4029(14) ?
Na1 O1W 2_746 2.4072(15) ?
Na1 O1W . 2.4072(15) ?
Na1 O2 . 2.4596(14) ?
Na1 O2 2_746 2.4596(14) ?
Na1 H2 . 2.5227 ?
Na2 O8 2_757 2.3909(14) ?
Na2 O8 . 2.3909(14) ?
Na2 O13W 2_756 2.4137(14) ?
Na2 O13W 1_556 2.4137(14) ?
Na2 O10W 2_757 2.4441(14) ?
Na2 O10W . 2.4441(14) ?
Na3 O12W . 2.2656(15) ?
Na3 O14W . 2.3418(15) ?
Na3 O13W . 2.4217(16) ?
Na3 O4 2_756 2.4329(15) ?
Na3 O10 2_746 2.4395(15) ?
Na3 O2W . 2.4739(16) ?
Na3 C7 2_756 3.1024(18) ?
Na3 C20 2_746 3.1094(19) ?
Na3 Na4 . 3.6104(11) ?
Na3 H3 . 2.6620 ?
Na3 H28 . 2.4129 ?
Na4 O8W . 2.3844(17) ?
Na4 O5W . 2.4127(17) ?
Na4 O12 2_756 2.4192(16) ?
Na4 O12W . 2.4292(16) ?
Na4 O6 2_846 2.5099(15) ?
Na4 O10 2_746 2.5422(16) ?
Na4 H24 . 2.6053 ?
O1 C6 . 1.281(2) ?
O2 C6 . 1.240(2) ?
O3 C7 . 1.283(2) ?
O4 C7 . 1.242(2) ?
O4 Na3 2_756 2.4329(15) ?
O5 C13 . 1.281(2) ?
O6 C13 . 1.246(2) ?
O6 Na4 2_846 2.5099(15) ?
O7 C14 . 1.275(2) ?
O8 C14 . 1.244(2) ?
O9 C20 . 1.283(2) ?
O10 C20 . 1.239(2) ?
O10 Na3 2_746 2.4395(15) ?
O10 Na4 2_746 2.5422(16) ?
O11 C21 . 1.283(2) ?
O12 C21 . 1.239(2) ?
O12 Na4 2_756 2.4192(16) ?
N1 C5 . 1.339(2) ?
N1 C1 . 1.342(2) ?
N2 C12 . 1.339(2) ?
N2 C8 . 1.342(2) ?
N3 C19 . 1.335(2) ?
N3 C15 . 1.340(2) ?
C1 C2 . 1.389(3) ?
C1 C6 . 1.514(2) ?
C2 C3 . 1.387(3) ?
C2 H2A . 0.9500 ?
C3 C4 . 1.389(3) ?
C3 H3A . 0.9500 ?
C4 C5 . 1.390(2) ?
C4 H4A . 0.9500 ?
C5 C7 . 1.510(2) ?
C7 Na3 2_756 3.1024(18) ?
C8 C9 . 1.390(3) ?
C8 C13 . 1.512(3) ?
C9 C10 . 1.387(3) ?
C9 H9A . 0.9500 ?
C10 C11 . 1.391(3) ?
C10 H10A . 0.9500 ?
C11 C12 . 1.390(3) ?
C11 H11A . 0.9500 ?
C12 C14 . 1.510(2) ?
C15 C16 . 1.385(2) ?
C15 C20 . 1.510(2) ?
C16 C17 . 1.390(3) ?
C16 H16A . 0.9500 ?
C17 C18 . 1.394(3) ?
C17 H17A . 0.9500 ?
C18 C19 . 1.387(2) ?
C18 H18A . 0.9500 ?
C19 C21 . 1.513(2) ?
C20 Na3 2_746 3.1094(19) ?
O1W H1 . 0.8499 ?
O1W H2 . 0.8500 ?
O2W H3 . 0.8500 ?
O2W H4 . 0.8500 ?
O3W H5 . 0.8503 ?
O3W H6 . 0.8502 ?
O4W H7 . 0.8499 ?
O4W H8 . 0.8499 ?
O5W H9 . 0.8500 ?
O5W H10 . 0.8499 ?
O6W H11 . 0.8500 ?
O6W H12 . 0.8500 ?
O7W H13 . 0.8499 ?
O7W H14 . 0.8500 ?
O8W H15 . 0.8501 ?
O8W H16 . 0.8501 ?
O9W H17 . 0.8499 ?
O9W H18 . 0.8500 ?
O10W H19 . 0.8499 ?
O10W H20 . 0.8498 ?
O11W H21 . 0.8499 ?
O11W H22 . 0.8499 ?
O12W H23 . 0.8499 ?
O12W H24 . 0.8499 ?
O13W Na2 1_554 2.4137(14) ?
O13W H25 . 0.8499 ?
O13W H26 . 0.8499 ?
O14W H27 . 0.8500 ?
O14W H28 . 0.8500 ?

loop_
_geom_hbond_atom_site_label_D
_geom_hbond_atom_site_label_H
_geom_hbond_atom_site_label_A
_geom_hbond_site_symmetry_A
_geom_hbond_distance_DH
_geom_hbond_distance_HA
_geom_hbond_distance_DA
_geom_hbond_angle_DHA
_geom_hbond_publ_flag
O1W H1 O3W 2_757 0.85 1.903 2.736(3) 167 ?
O1W H2 O1 2_746 0.85 2.014 2.853(2) 169 ?
O2W H3 O6W 1_544 0.85 1.918 2.758(2) 170 ?
O2W H4 O1 2_746 0.85 2.281 3.030(2) 147 ?
O3W H5 O6W 1_555 0.85 1.929 2.775(2) 174 ?
O3W H6 O11W 2_668 0.85 1.996 2.816(2) 162 ?
O4W H7 O7W 2_767 0.85 2.005 2.849(2) 172 ?
O4W H8 O10W 2_667 0.85 1.975 2.821(2) 173 ?
O5W H9 O1W 1_555 0.85 1.974 2.815(2) 170 ?
O5W H10 O11W 1_644 0.85 1.984 2.826(2) 171 ?
O6W H11 O6 2_757 0.85 2.004 2.839(2) 167 ?
O6W H12 O4 2_767 0.85 2.069 2.856(2) 154 ?
O7W H13 O9W 2_857 0.85 2.120 2.968(2) 175 ?
O7W H14 O7 2_757 0.85 1.962 2.811(2) 177 ?
O8W H15 O4W 1_644 0.85 1.909 2.751(2) 170 ?
O9W H17 O12 2_757 0.85 2.088 2.937(2) 176 ?
O9W H18 O14W 1_656 0.85 2.016 2.811(2) 155 ?
O10W H19 O9W 1_455 0.85 1.971 2.817(2) 173 ?
O10W H20 O3 2_757 0.85 2.089 2.936(2) 175 ?
O11W H21 O5 2_757 0.85 1.977 2.806(2) 165 ?
O11W H22 O5W 2_757 0.85 2.140 2.921(2) 153 ?
O12W H23 O2 1_555 0.85 1.945 2.788(2) 172 ?
O12W H24 O11 2_756 0.85 1.870 2.718(2) 175 ?
O13W H25 O8W 1_555 0.85 1.896 2.744(2) 176 ?
O13W H26 O3 2_756 0.85 2.240 2.985(2) 146 ?
O14W H27 O8 1_554 0.85 1.861 2.705(2) 172 ?
O14W H28 O9 2_746 0.85 1.905 2.743(2) 168 ?

loop_
_geom_torsion_atom_site_label_1
_geom_torsion_atom_site_label_2
_geom_torsion_atom_site_label_3
_geom_torsion_atom_site_label_4
_geom_torsion_site_symmetry_1
_geom_torsion_site_symmetry_2
_geom_torsion_site_symmetry_3
_geom_torsion_site_symmetry_4
_geom_torsion
_geom_torsion_publ_flag
O12W Na3 Na4 O8W . . . . -123.07(7) ?
O14W Na3 Na4 O8W . . . . 58.05(8) ?
O13W Na3 Na4 O8W . . . . -20.54(5) ?
O4 Na3 Na4 O8W 2_756 . . . -94.73(7) ?
O10 Na3 Na4 O8W 2_746 . . . 83.79(7) ?
O2W Na3 Na4 O8W . . . . 160.55(6) ?
C7 Na3 Na4 O8W 2_756 . . . -89.71(6) ?
C20 Na3 Na4 O8W 2_746 . . . 94.10(6) ?
O12W Na3 Na4 O5W . . . . 58.90(7) ?
O14W Na3 Na4 O5W . . . . -119.98(7) ?
O13W Na3 Na4 O5W . . . . 161.43(6) ?
O4 Na3 Na4 O5W 2_756 . . . 87.24(7) ?
O10 Na3 Na4 O5W 2_746 . . . -94.24(7) ?
O2W Na3 Na4 O5W . . . . -17.48(6) ?
C7 Na3 Na4 O5W 2_756 . . . 92.26(6) ?
C20 Na3 Na4 O5W 2_746 . . . -83.93(6) ?
O12W Na3 Na4 O12 . . . 2_756 -50.55(7) ?
O14W Na3 Na4 O12 . . . 2_756 130.57(7) ?
O13W Na3 Na4 O12 . . . 2_756 51.98(6) ?
O4 Na3 Na4 O12 2_756 . . 2_756 -22.22(7) ?
O10 Na3 Na4 O12 2_746 . . 2_756 156.31(7) ?
O2W Na3 Na4 O12 . . . 2_756 -126.93(6) ?
C7 Na3 Na4 O12 2_756 . . 2_756 -17.20(6) ?
C20 Na3 Na4 O12 2_746 . . 2_756 166.61(6) ?
O14W Na3 Na4 O12W . . . . -178.88(8) ?
O13W Na3 Na4 O12W . . . . 102.53(7) ?
O4 Na3 Na4 O12W 2_756 . . . 28.34(7) ?
O10 Na3 Na4 O12W 2_746 . . . -153.13(8) ?
O2W Na3 Na4 O12W . . . . -76.37(7) ?
C7 Na3 Na4 O12W 2_756 . . . 33.36(6) ?
C20 Na3 Na4 O12W 2_746 . . . -142.83(7) ?
O12W Na3 Na4 O6 . . . 2_846 148.04(12) ?
O14W Na3 Na4 O6 . . . 2_846 -30.84(14) ?
O13W Na3 Na4 O6 . . . 2_846 -109.43(11) ?
O4 Na3 Na4 O6 2_756 . . 2_846 176.38(10) ?
O10 Na3 Na4 O6 2_746 . . 2_846 -5.10(11) ?
O2W Na3 Na4 O6 . . . 2_846 71.66(11) ?
C7 Na3 Na4 O6 2_756 . . 2_846 -178.60(11) ?
C20 Na3 Na4 O6 2_746 . . 2_846 5.21(11) ?
O12W Na3 Na4 O10 . . . 2_746 153.13(8) ?
O14W Na3 Na4 O10 . . . 2_746 -25.74(8) ?
O13W Na3 Na4 O10 . . . 2_746 -104.33(6) ?
O4 Na3 Na4 O10 2_756 . . 2_746 -178.53(7) ?
O2W Na3 Na4 O10 . . . 2_746 76.76(6) ?
C7 Na3 Na4 O10 2_756 . . 2_746 -173.51(7) ?
C20 Na3 Na4 O10 2_746 . . 2_746 10.30(6) ?
O7 Nd1 O1 C6 . . . . 149.32(13) ?
O9 Nd1 O1 C6 . . . . -146.17(14) ?
O11 Nd1 O1 C6 . . . . 89.01(14) ?
O3 Nd1 O1 C6 . . . . 16.11(15) ?
O5 Nd1 O1 C6 . . . . -68.57(14) ?
N1 Nd1 O1 C6 . . . . 13.94(13) ?
N2 Nd1 O1 C6 . . . . -86.82(15) ?
N3 Nd1 O1 C6 . . . . 149.43(14) ?
O2W Na1 O2 C6 . . . . 146.45(14) ?
O2W Na1 O2 C6 2_746 . . . -33.55(14) ?
O1W Na1 O2 C6 2_746 . . . 51.42(14) ?
O1W Na1 O2 C6 . . . . -128.58(14) ?
O7 Nd1 O3 C7 . . . . -154.60(14) ?
O1 Nd1 O3 C7 . . . . 6.15(15) ?
O9 Nd1 O3 C7 . . . . 144.89(13) ?
O11 Nd1 O3 C7 . . . . -75.70(13) ?
O5 Nd1 O3 C7 . . . . 80.46(13) ?
N1 Nd1 O3 C7 . . . . 8.33(12) ?
N2 Nd1 O3 C7 . . . . 139.30(14) ?
N3 Nd1 O3 C7 . . . . -98.87(14) ?
O7 Nd1 O5 C13 . . . . -0.47(15) ?
O1 Nd1 O5 C13 . . . . -161.52(14) ?
O9 Nd1 O5 C13 . . . . -82.33(14) ?
O11 Nd1 O5 C13 . . . . 136.99(13) ?
O3 Nd1 O5 C13 . . . . 72.93(14) ?
N1 Nd1 O5 C13 . . . . 133.22(14) ?
N2 Nd1 O5 C13 . . . . 3.63(13) ?
N3 Nd1 O5 C13 . . . . -107.74(14) ?
O1 Nd1 O7 C14 . . . . 154.52(13) ?
O9 Nd1 O7 C14 . . . . 93.38(14) ?
O11 Nd1 O7 C14 . . . . -141.71(14) ?
O3 Nd1 O7 C14 . . . . -63.68(14) ?
O5 Nd1 O7 C14 . . . . 20.64(15) ?
N1 Nd1 O7 C14 . . . . -84.62(15) ?
N2 Nd1 O7 C14 . . . . 16.61(13) ?
N3 Nd1 O7 C14 . . . . 154.42(14) ?
O13W Na2 O8 C14 2_756 . . . 45.53(14) ?
O13W Na2 O8 C14 1_556 . . . -134.47(14) ?
O10W Na2 O8 C14 2_757 . . . -33.76(14) ?
O10W Na2 O8 C14 . . . . 146.24(14) ?
O7 Nd1 O9 C20 . . . . 87.84(14) ?
O1 Nd1 O9 C20 . . . . -69.07(14) ?
O11 Nd1 O9 C20 . . . . 14.00(16) ?
O3 Nd1 O9 C20 . . . . 144.57(13) ?
O5 Nd1 O9 C20 . . . . -146.58(15) ?
N1 Nd1 O9 C20 . . . . -94.19(14) ?
N2 Nd1 O9 C20 . . . . 150.04(14) ?
N3 Nd1 O9 C20 . . . . 12.38(13) ?
O7 Nd1 O11 C21 . . . . -73.99(14) ?
O1 Nd1 O11 C21 . . . . 83.08(14) ?
O9 Nd1 O11 C21 . . . . 8.68(16) ?
O3 Nd1 O11 C21 . . . . -150.70(14) ?
O5 Nd1 O11 C21 . . . . 141.02(13) ?
N1 Nd1 O11 C21 . . . . 144.76(14) ?
N2 Nd1 O11 C21 . . . . -101.06(14) ?
N3 Nd1 O11 C21 . . . . 10.29(13) ?
O7 Nd1 N1 C5 . . . . 20.85(15) ?
O1 Nd1 N1 C5 . . . . 176.12(14) ?
O9 Nd1 N1 C5 . . . . -156.36(12) ?
O11 Nd1 N1 C5 . . . . 77.05(13) ?
O3 Nd1 N1 C5 . . . . -1.89(12) ?
O5 Nd1 N1 C5 . . . . -104.61(13) ?
N2 Nd1 N1 C5 . . . . -55.71(14) ?
N3 Nd1 N1 C5 . . . . 124.03(13) ?
O7 Nd1 N1 C1 . . . . -164.08(11) ?
O1 Nd1 N1 C1 . . . . -8.80(12) ?
O9 Nd1 N1 C1 . . . . 18.72(15) ?
O11 Nd1 N1 C1 . . . . -107.87(13) ?
O3 Nd1 N1 C1 . . . . 173.19(14) ?
O5 Nd1 N1 C1 . . . . 70.46(13) ?
N2 Nd1 N1 C1 . . . . 119.37(13) ?
N3 Nd1 N1 C1 . . . . -60.89(14) ?
O7 Nd1 N2 C12 . . . . -9.08(12) ?
O1 Nd1 N2 C12 . . . . -165.27(11) ?
O9 Nd1 N2 C12 . . . . -107.19(13) ?
O11 Nd1 N2 C12 . . . . 20.49(15) ?
O3 Nd1 N2 C12 . . . . 70.27(13) ?
O5 Nd1 N2 C12 . . . . 174.69(14) ?
N1 Nd1 N2 C12 . . . . 118.36(13) ?
N3 Nd1 N2 C12 . . . . -61.37(14) ?
O7 Nd1 N2 C8 . . . . 175.02(14) ?
O1 Nd1 N2 C8 . . . . 18.83(16) ?
O9 Nd1 N2 C8 . . . . 76.91(13) ?
O11 Nd1 N2 C8 . . . . -155.42(12) ?
O3 Nd1 N2 C8 . . . . -105.63(13) ?
O5 Nd1 N2 C8 . . . . -1.21(12) ?
N1 Nd1 N2 C8 . . . . -57.54(14) ?
N3 Nd1 N2 C8 . . . . 122.73(13) ?
O7 Nd1 N3 C19 . . . . 77.52(13) ?
O1 Nd1 N3 C19 . . . . -102.44(13) ?
O9 Nd1 N3 C19 . . . . 176.45(15) ?
O11 Nd1 N3 C19 . . . . -2.03(12) ?
O3 Nd1 N3 C19 . . . . 23.41(16) ?
O5 Nd1 N3 C19 . . . . -155.68(12) ?
N1 Nd1 N3 C19 . . . . -56.04(14) ?
N2 Nd1 N3 C19 . . . . 123.68(13) ?
O7 Nd1 N3 C15 . . . . -107.75(13) ?
O1 Nd1 N3 C15 . . . . 72.29(13) ?
O9 Nd1 N3 C15 . . . . -8.81(12) ?
O11 Nd1 N3 C15 . . . . 172.70(14) ?
O3 Nd1 N3 C15 . . . . -161.86(12) ?
O5 Nd1 N3 C15 . . . . 19.05(15) ?
N1 Nd1 N3 C15 . . . . 118.69(13) ?
N2 Nd1 N3 C15 . . . . -61.59(14) ?
C5 N1 C1 C2 . . . . 1.7(3) ?
Nd1 N1 C1 C2 . . . . -173.51(14) ?
C5 N1 C1 C6 . . . . 179.94(15) ?
Nd1 N1 C1 C6 . . . . 4.8(2) ?
N1 C1 C2 C3 . . . . -2.4(3) ?
C6 C1 C2 C3 . . . . 179.47(18) ?
C1 C2 C3 C4 . . . . 1.0(3) ?
C2 C3 C4 C5 . . . . 1.1(3) ?
C1 N1 C5 C4 . . . . 0.5(3) ?
Nd1 N1 C5 C4 . . . . 175.65(14) ?
C1 N1 C5 C7 . . . . -178.18(15) ?
Nd1 N1 C5 C7 . . . . -3.1(2) ?
C3 C4 C5 N1 . . . . -1.9(3) ?
C3 C4 C5 C7 . . . . 176.71(18) ?
Na1 O2 C6 O1 . . . . -16.8(2) ?
Na1 O2 C6 C1 . . . . 162.33(12) ?
Nd1 O1 C6 O2 . . . . 162.32(14) ?
Nd1 O1 C6 C1 . . . . -16.8(2) ?
N1 C1 C6 O2 . . . . -172.28(16) ?
C2 C1 C6 O2 . . . . 6.0(3) ?
N1 C1 C6 O1 . . . . 6.9(2) ?
C2 C1 C6 O1 . . . . -174.82(17) ?
Na3 O4 C7 O3 2_756 . . . -73.24(19) ?
Na3 O4 C7 C5 2_756 . . . 107.73(15) ?
Nd1 O3 C7 O4 . . . . 168.00(13) ?
Nd1 O3 C7 C5 . . . . -12.9(2) ?
Nd1 O3 C7 Na3 . . . 2_756 122.05(9) ?
N1 C5 C7 O4 . . . . -170.97(16) ?
C4 C5 C7 O4 . . . . 10.3(3) ?
N1 C5 C7 O3 . . . . 9.9(2) ?
C4 C5 C7 O3 . . . . -168.82(17) ?
N1 C5 C7 Na3 . . . 2_756 -115.73(14) ?
C4 C5 C7 Na3 . . . 2_756 65.5(2) ?
C12 N2 C8 C9 . . . . 2.0(3) ?
Nd1 N2 C8 C9 . . . . 177.85(14) ?
C12 N2 C8 C13 . . . . -176.50(15) ?
Nd1 N2 C8 C13 . . . . -0.6(2) ?
N2 C8 C9 C10 . . . . -2.7(3) ?
C13 C8 C9 C10 . . . . 175.65(18) ?
C8 C9 C10 C11 . . . . 0.8(3) ?
C9 C10 C11 C12 . . . . 1.6(3) ?
C8 N2 C12 C11 . . . . 0.6(3) ?
Nd1 N2 C12 C11 . . . . -175.39(14) ?
C8 N2 C12 C14 . . . . 179.18(15) ?
Nd1 N2 C12 C14 . . . . 3.2(2) ?
C10 C11 C12 N2 . . . . -2.4(3) ?
C10 C11 C12 C14 . . . . 179.17(19) ?
Na4 O6 C13 O5 2_846 . . . 124.1(3) ?
Na4 O6 C13 C8 2_846 . . . -54.3(4) ?
Nd1 O5 C13 O6 . . . . 176.29(13) ?
Nd1 O5 C13 C8 . . . . -5.3(2) ?
N2 C8 C13 O6 . . . . -177.84(16) ?
C9 C8 C13 O6 . . . . 3.7(3) ?
N2 C8 C13 O5 . . . . 3.6(2) ?
C9 C8 C13 O5 . . . . -174.86(17) ?
Na2 O8 C14 O7 . . . . -86.4(2) ?
Na2 O8 C14 C12 . . . . 92.15(17) ?
Nd1 O7 C14 O8 . . . . 157.13(14) ?
Nd1 O7 C14 C12 . . . . -21.5(2) ?
N2 C12 C14 O8 . . . . -167.81(16) ?
C11 C12 C14 O8 . . . . 10.7(3) ?
N2 C12 C14 O7 . . . . 10.9(2) ?
C11 C12 C14 O7 . . . . -170.59(18) ?
C19 N3 C15 C16 . . . . 1.4(3) ?
Nd1 N3 C15 C16 . . . . -173.40(14) ?
C19 N3 C15 C20 . . . . -179.03(15) ?
Nd1 N3 C15 C20 . . . . 6.1(2) ?
N3 C15 C16 C17 . . . . -1.1(3) ?
C20 C15 C16 C17 . . . . 179.37(19) ?
C15 C16 C17 C18 . . . . 0.0(3) ?
C16 C17 C18 C19 . . . . 0.8(3) ?
C15 N3 C19 C18 . . . . -0.6(3) ?
Nd1 N3 C19 C18 . . . . 174.21(14) ?
C15 N3 C19 C21 . . . . -179.00(15) ?
Nd1 N3 C19 C21 . . . . -4.2(2) ?
C17 C18 C19 N3 . . . . -0.5(3) ?
C17 C18 C19 C21 . . . . 177.77(19) ?
Na3 O10 C20 O9 2_746 . . . -21.2(2) ?
Na4 O10 C20 O9 2_746 . . . -151.66(15) ?
Na3 O10 C20 C15 2_746 . . . 158.78(13) ?
Na4 O10 C20 C15 2_746 . . . 28.3(3) ?
Na4 O10 C20 Na3 2_746 . . 2_746 -130.5(2) ?
Nd1 O9 C20 O10 . . . . 166.02(14) ?
Nd1 O9 C20 C15 . . . . -13.9(2) ?
Nd1 O9 C20 Na3 . . . 2_746 150.49(10) ?
N3 C15 C20 O10 . . . . -175.85(16) ?
C16 C15 C20 O10 . . . . 3.7(3) ?
N3 C15 C20 O9 . . . . 4.1(2) ?
C16 C15 C20 O9 . . . . -176.35(18) ?
N3 C15 C20 Na3 . . . 2_746 -130.1(3) ?
C16 C15 C20 Na3 . . . 2_746 49.4(4) ?
Na4 O12 C21 O11 2_756 . . . -6.1(3) ?
Na4 O12 C21 C19 2_756 . . . 174.67(12) ?
Nd1 O11 C21 O12 . . . . 164.69(14) ?
Nd1 O11 C21 C19 . . . . -16.1(2) ?
N3 C19 C21 O12 . . . . -168.33(16) ?
C18 C19 C21 O12 . . . . 13.2(3) ?
N3 C19 C21 O11 . . . . 12.4(2) ?
C18 C19 C21 O11 . . . . -166.04(18) ?
O1W Na1 O2W Na3 2_746 . . . 107.70(8) ?
O1W Na1 O2W Na3 . . . . -72.30(8) ?
O2 Na1 O2W Na3 . . . . 24.96(8) ?
O2 Na1 O2W Na3 2_746 . . . -155.04(8) ?
O12W Na3 O2W Na1 . . . . -5.11(9) ?
O14W Na3 O2W Na1 . . . . 171.63(8) ?
O4 Na3 O2W Na1 2_756 . . . -95.58(8) ?
O10 Na3 O2W Na1 2_746 . . . 78.12(8) ?
C7 Na3 O2W Na1 2_756 . . . -76.33(9) ?
C20 Na3 O2W Na1 2_746 . . . 94.29(8) ?
Na4 Na3 O2W Na1 . . . . 34.91(9) ?
O13W Na3 O12W Na4 . . . . -70.57(6) ?
O4 Na3 O12W Na4 2_756 . . . -158.13(6) ?
O10 Na3 O12W Na4 2_746 . . . 18.66(5) ?
O2W Na3 O12W Na4 . . . . 108.11(6) ?
C7 Na3 O12W Na4 2_756 . . . -146.35(6) ?
C20 Na3 O12W Na4 2_746 . . . 33.63(6) ?
O8W Na4 O12W Na3 . . . . 58.05(7) ?
O5W Na4 O12W Na3 . . . . -121.40(6) ?
O12 Na4 O12W Na3 2_756 . . . 132.77(6) ?
O6 Na4 O12W Na3 2_846 . . . -139.83(15) ?
O10 Na4 O12W Na3 2_746 . . . -18.17(5) ?
O12W Na3 O13W Na2 . . . 1_554 -169.91(8) ?
O14W Na3 O13W Na2 . . . 1_554 13.36(8) ?
O4 Na3 O13W Na2 2_756 . . 1_554 -79.31(8) ?
O10 Na3 O13W Na2 2_746 . . 1_554 106.81(8) ?
C7 Na3 O13W Na2 2_756 . . 1_554 -97.82(8) ?
C20 Na3 O13W Na2 2_746 . . 1_554 91.55(8) ?
Na4 Na3 O13W Na2 . . . 1_554 149.77(8) ?
